data_4321926
loop_
_publ_author_name
'Bodo M\"uller'
'Astrid Schneider'
'Markus Tesmer'
'Heinrich Vahrenkamp'

_publ_section_title
;
 Alcohol and Aldehyde Adducts of Zinc Thiolates: Structural Modeling of
 Alcoholdehydrogenase
;
_journal_name_full 'Inorganic Chemistry'
_journal_page_first 1900
_journal_page_last 1907
_journal_paper_doi 10.1021/ic981227m
_journal_volume 38
_journal_year 1999
_chemical_formula_sum 'C19 H9 F10 N O S2 Zn'
_chemical_formula_weight 586.76
_chemical_name_common '[Bis(pentafluorothiophenolato)(methylpyridylmethanol)zinc]'
_chemical_name_systematic '[Bis(pentafluorothiophenolato)(6-methyl-2-pyridylmethanol(N,O))zinc]'
_space_group_IT_number 14
_symmetry_cell_setting monoclinic
_symmetry_space_group_name_Hall '-P 2yn'
_symmetry_space_group_name_H-M 'P 1 21/n 1'
_atom_sites_solution_hydrogens geom
_atom_sites_solution_primary direct
_atom_sites_solution_secondary difmap
_audit_creation_method SHELXL-97
_cell_angle_alpha 90.00
_cell_angle_beta 115.46(3)
_cell_angle_gamma 90.00
_cell_formula_units_Z 4
_cell_length_a 13.887(3)
_cell_length_b 10.562(2)
_cell_length_c 15.353(3)
_cell_measurement_temperature 293(2)
_cell_volume 2033.2(9)
_computing_publication_material 'SHELXL-97 (Sheldrick, 1997)'
_computing_structure_refinement 'SHELXL-97 (Sheldrick, 1997)'
_computing_structure_solution 'SHELXS-97 (Sheldrick, 1990)'
_diffrn_ambient_temperature 293(2)
_diffrn_measured_fraction_theta_full 0.944
_diffrn_measured_fraction_theta_max 0.944
_diffrn_measurement_device_type 'NONIUS TURBO-CAD4'
_diffrn_measurement_method Omega-2Theta
_diffrn_radiation_monochromator graphite
_diffrn_radiation_source 'fine-focus sealed tube'
_diffrn_radiation_type MoK\a
_diffrn_radiation_wavelength 0.71073
_diffrn_reflns_av_R_equivalents 0.0164
_diffrn_reflns_av_sigmaI/netI 0.0114
_diffrn_reflns_limit_h_max 0
_diffrn_reflns_limit_h_min -17
_diffrn_reflns_limit_k_max 13
_diffrn_reflns_limit_k_min 0
_diffrn_reflns_limit_l_max 18
_diffrn_reflns_limit_l_min -17
_diffrn_reflns_number 4144
_diffrn_reflns_theta_full 25.99
_diffrn_reflns_theta_max 25.99
_diffrn_reflns_theta_min 2.94
_diffrn_standards_interval_count 'OCR every 200 refl.'
_diffrn_standards_interval_time 'ICR every 7200s'
_exptl_absorpt_coefficient_mu 1.518
_exptl_absorpt_correction_type none
_exptl_crystal_colour colourless
_exptl_crystal_density_diffrn 1.917
_exptl_crystal_density_method 'not measured'
_exptl_crystal_description isometric
_exptl_crystal_F_000 1160
_exptl_crystal_size_max 0.6
_exptl_crystal_size_mid 0.5
_exptl_crystal_size_min 0.4
_refine_diff_density_max 1.568
_refine_diff_density_min -1.354
_refine_diff_density_rms 0.144
_refine_ls_extinction_method none
_refine_ls_goodness_of_fit_ref 1.060
_refine_ls_hydrogen_treatment Riding-Model
_refine_ls_matrix_type full
_refine_ls_number_parameters 349
_refine_ls_number_reflns 3977
_refine_ls_number_restraints 0
_refine_ls_restrained_S_all 1.060
_refine_ls_R_factor_all 0.0577
_refine_ls_R_factor_gt 0.0525
_refine_ls_shift/su_max 0.016
_refine_ls_shift/su_mean 0.001
_refine_ls_structure_factor_coef Fsqd
_refine_ls_weighting_details 'w=1/[\s^2^(Fo^2^)+(0.1031P)^2^+2.1614P] where P=(Fo^2^+2Fc^2^)/3'
_refine_ls_weighting_scheme calc
_refine_ls_wR_factor_gt 0.1376
_refine_ls_wR_factor_ref 0.1432
_reflns_number_gt 3621
_reflns_number_total 3977
_reflns_threshold_expression >2sigma(I)
_cod_data_source_file ic981227m_4.cif
_cod_data_source_block t11[comp.no.:6]
_cod_depositor_comments
;
The following automatic conversions were performed:

'_geom_bond_publ_flag' value 'Y' changed to 'y' according to the
built-in table from CIF Core dictionary named 'cif_core.dic' version
2.4.1 from 2010-06-29 (59 times).

'_geom_angle_publ_flag' value 'Y'
changed to 'y' according to the built-in table from CIF Core
dictionary named 'cif_core.dic' version 2.4.1 from 2010-06-29 (144
times).

Automatic conversion script
Id: cif_fix_values 1673 2011-04-08 12:14:43Z adriana 

The following automatic conversions were performed:

'_refine_ls_weighting_scheme' value 'calc
w=1/[\s^2^(Fo^2^)+(0.1031P)^2^+2.1614P] where P=(Fo^2^+2Fc^2^)/3' was
changed to 'calc'. New tag '_refine_ls_weighting_details' was
created. The value of the new tag was set to
'w=1/[\s^2^(Fo^2^)+(0.1031P)^2^+2.1614P] where P=(Fo^2^+2Fc^2^)/3'.

Automatic conversion script
Id: cif_fix_values 3143 2015-03-26 13:38:13Z robertas 

The following automatic conversions were performed:

'_atom_sites_solution_primary' value 'direct method' was changed to
'direct'.

Automatic conversion script
Id: cif_fix_values 6452 2018-10-05 10:23:21Z andrius 
;
_cod_original_cell_volume 2033.2(7)
_cod_database_code 4321926

loop_
_symmetry_equiv_pos_as_xyz
'x, y, z'
'-x+1/2, y+1/2, -z+1/2'
'-x, -y, -z'
'x-1/2, -y-1/2, z-1/2'

loop_
_atom_site_label
_atom_site_type_symbol
_atom_site_fract_x
_atom_site_fract_y
_atom_site_fract_z
_atom_site_U_iso_or_equiv
_atom_site_adp_type
_atom_site_occupancy
_atom_site_calc_flag
_atom_site_refinement_flags
_atom_site_disorder_assembly
_atom_site_disorder_group
Zn1 Zn 0.25332(3) 0.84335(3) 0.21246(4) 0.0226(2) Uani 0.9095(19) d P . .
Zn1A Zn 0.2165(3) 0.8410(3) 0.1476(3) 0.0156(13) Uani 0.0905(19) d P . .
S1 S 0.34882(7) 0.66506(7) 0.23124(7) 0.0348(2) Uani 1 d . . .
S2 S 0.29811(6) 1.02320(7) 0.15506(6) 0.0315(2) Uani 1 d . . .
O1 O 0.2537(3) 0.8933(3) 0.34655(18) 0.0294(7) Uani 0.9095(19) d P . .
O1A O 0.110(5) 0.812(6) 0.018(4) 0.098(18) Uiso 0.0905(19) d P . .
N N 0.0933(2) 0.8332(2) 0.17589(19) 0.0234(5) Uani 1 d . . .
F10 F 0.45253(16) 1.0220(2) 0.06619(14) 0.0379(5) Uani 1 d . . .
F5 F 0.28760(15) 0.7052(2) 0.01812(16) 0.0460(5) Uani 1 d . . .
F2 F 0.71520(15) 0.72905(19) 0.23386(15) 0.0378(5) Uani 1 d . . .
F1 F 0.58702(17) 0.6936(2) 0.32145(14) 0.0400(5) Uani 1 d . . .
F6 F 0.44152(18) 1.0157(2) 0.36979(15) 0.0409(5) Uani 1 d . . .
F3 F 0.63290(17) 0.7395(2) 0.03862(15) 0.0410(5) Uani 1 d . . .
F4 F 0.41832(18) 0.7307(2) -0.06829(15) 0.0474(6) Uani 1 d . . .
F9 F 0.66602(17) 1.0087(2) 0.15568(17) 0.0428(5) Uani 1 d . . .
F8 F 0.76881(16) 0.9987(2) 0.35161(18) 0.0469(6) Uani 1 d . . .
F7 F 0.65426(19) 1.0088(2) 0.45711(16) 0.0487(6) Uani 1 d . . .
C7 C 0.4381(2) 1.0175(3) 0.2143(2) 0.0256(6) Uani 1 d . . .
C2 C 0.5425(2) 0.7019(3) 0.2253(2) 0.0270(6) Uani 1 d . . .
C12 C 0.4999(3) 1.0189(3) 0.1626(2) 0.0278(6) Uani 1 d . . .
C6 C 0.3933(2) 0.7078(3) 0.0738(2) 0.0306(7) Uani 1 d . . .
C9 C 0.6048(3) 1.0104(3) 0.3607(2) 0.0326(7) Uani 1 d . . .
C13 C 0.0648(4) 0.8527(3) 0.2469(4) 0.0236(8) Uani 0.9095(19) d P . .
C11 C 0.6099(3) 1.0136(3) 0.2084(3) 0.0310(7) Uani 1 d . . .
C10 C 0.6622(3) 1.0083(3) 0.3065(3) 0.0330(7) Uani 1 d . . .
C3 C 0.6097(2) 0.7178(3) 0.1809(2) 0.0273(6) Uani 1 d . . .
C4 C 0.5680(3) 0.7261(3) 0.0824(2) 0.0301(7) Uani 1 d . . .
C8 C 0.4940(3) 1.0149(3) 0.3139(2) 0.0289(6) Uani 1 d . . .
C1 C 0.4317(2) 0.6961(3) 0.1729(2) 0.0285(6) Uani 1 d . . .
C15 C -0.1184(5) 0.8537(6) 0.1362(5) 0.0480(17) Uani 1 d . . .
H3 H -0.1902 0.8623 0.1220 0.058 Uiso 1 d R . .
C5 C 0.4593(3) 0.7215(3) 0.0277(2) 0.0323(7) Uani 1 d . . .
C18 C 0.1540(3) 0.8595(3) 0.3474(3) 0.0279(7) Uani 0.9095(19) d P . .
H6A H 0.1362 0.9217 0.3847 0.034 Uiso 0.9095(19) d PR . .
H6B H 0.1613 0.7780 0.3788 0.034 Uiso 0.9095(19) d PR . .
C14 C -0.0414(4) 0.8635(4) 0.2311(4) 0.0419(9) Uani 1 d . . .
H2 H -0.0613 0.8772 0.2810 0.050 Uiso 1 d R . .
C16 C -0.0893(3) 0.8303(4) 0.0633(3) 0.0441(9) Uani 1 d . . .
H4 H -0.1413 0.8217 0.0003 0.053 Uiso 1 d R . .
C19 C 0.0564(4) 0.7968(5) 0.0074(3) 0.0462(9) Uani 1 d . . .
H7A H -0.0040 0.7901 -0.0542 0.069 Uiso 1 d R . .
H7B H 0.0966 0.7195 0.0212 0.069 Uiso 1 d R . .
H7C H 0.1008 0.8658 0.0063 0.069 Uiso 1 d R . .
C17 C 0.0184(3) 0.8201(4) 0.0842(3) 0.0359(8) Uani 1 d . . .
C18A C -0.022(3) 0.810(4) 0.008(3) 0.038(8) Uiso 0.0905(19) d P . .
H6A1 H -0.0637 0.8745 -0.0375 0.046 Uiso 0.0905(19) d PR . .
H6A2 H -0.0564 0.7284 -0.0141 0.046 Uiso 0.0905(19) d PR . .
C13A C -0.012(4) 0.837(4) 0.105(3) 0.034(11) Uiso 0.0905(19) d P . .
C16A C 0.014(4) 0.869(5) 0.298(4) 0.047(10) Uiso 0.0905(19) d P . .
C17A C 0.101(3) 0.857(3) 0.281(3) 0.005(8) Uiso 0.0905(19) d P . .
C19A C 0.218(3) 0.877(3) 0.3501(18) 0.000(6) Uiso 0.0905(19) d P . .
C15A C -0.095(5) 0.870(4) 0.210(4) 0.037(10) Uiso 0.0905(19) d P . .
C14A C -0.094(7) 0.837(9) 0.132(7) 0.06(3) Uiso 0.0905(19) d P . .

loop_
_atom_site_aniso_label
_atom_site_aniso_U_11
_atom_site_aniso_U_22
_atom_site_aniso_U_33
_atom_site_aniso_U_23
_atom_site_aniso_U_13
_atom_site_aniso_U_12
Zn1 0.0193(3) 0.0207(2) 0.0315(4) -0.00155(14) 0.0147(2) -0.00038(13)
Zn1A 0.0126(18) 0.030(2) 0.007(3) -0.0018(12) 0.0067(17) 0.0027(12)
S1 0.0390(5) 0.0220(4) 0.0606(6) 0.0037(3) 0.0377(4) 0.0018(3)
S2 0.0239(4) 0.0244(4) 0.0487(5) 0.0056(3) 0.0178(3) 0.0005(3)
O1 0.0222(14) 0.0364(15) 0.0323(14) -0.0014(10) 0.0143(11) -0.0021(12)
N 0.0211(12) 0.0188(12) 0.0319(13) 0.0012(9) 0.0128(10) -0.0007(9)
F10 0.0381(11) 0.0431(11) 0.0372(10) -0.0025(8) 0.0205(8) -0.0063(9)
F5 0.0238(10) 0.0532(13) 0.0578(13) -0.0085(11) 0.0145(9) -0.0073(9)
F2 0.0225(9) 0.0403(11) 0.0509(12) -0.0015(9) 0.0162(8) 0.0015(8)
F1 0.0436(12) 0.0433(11) 0.0373(11) 0.0056(9) 0.0215(9) 0.0068(10)
F6 0.0446(12) 0.0464(12) 0.0426(11) -0.0018(9) 0.0291(9) -0.0006(9)
F3 0.0396(11) 0.0482(12) 0.0505(12) -0.0036(9) 0.0340(9) -0.0052(9)
F4 0.0462(13) 0.0603(15) 0.0357(11) -0.0053(10) 0.0176(9) -0.0073(11)
F9 0.0364(11) 0.0433(12) 0.0637(14) -0.0040(10) 0.0356(10) -0.0032(9)
F8 0.0236(10) 0.0390(12) 0.0705(15) 0.0064(10) 0.0131(9) 0.0000(8)
F7 0.0490(13) 0.0483(13) 0.0382(11) 0.0002(9) 0.0087(10) -0.0006(10)
C7 0.0265(15) 0.0146(13) 0.0413(16) -0.0001(11) 0.0198(13) -0.0002(10)
C2 0.0315(15) 0.0187(14) 0.0360(16) 0.0009(12) 0.0195(13) 0.0030(12)
C12 0.0306(15) 0.0200(14) 0.0367(16) -0.0026(12) 0.0181(13) -0.0034(11)
C6 0.0222(14) 0.0243(15) 0.0483(18) -0.0046(13) 0.0180(13) -0.0043(12)
C9 0.0354(17) 0.0237(15) 0.0345(16) 0.0006(12) 0.0111(14) -0.0004(13)
C13 0.027(2) 0.0165(17) 0.032(2) 0.0017(14) 0.0164(19) 0.0009(13)
C11 0.0298(16) 0.0209(14) 0.0514(19) -0.0010(13) 0.0263(15) -0.0016(12)
C10 0.0238(15) 0.0209(14) 0.054(2) 0.0001(13) 0.0168(14) -0.0016(12)
C3 0.0212(14) 0.0217(14) 0.0426(17) -0.0012(12) 0.0173(12) 0.0007(11)
C4 0.0303(16) 0.0254(15) 0.0461(18) -0.0030(13) 0.0273(14) -0.0020(12)
C8 0.0330(16) 0.0214(14) 0.0394(17) -0.0015(12) 0.0223(14) -0.0011(12)
C1 0.0299(15) 0.0158(13) 0.0510(18) -0.0006(12) 0.0279(14) -0.0003(12)
C15 0.023(2) 0.041(3) 0.079(4) 0.004(2) 0.022(3) -0.0002(19)
C5 0.0344(17) 0.0292(17) 0.0375(17) -0.0054(12) 0.0193(14) -0.0045(13)
C18 0.039(2) 0.0210(16) 0.032(2) 0.0007(13) 0.0221(18) 0.0010(14)
C14 0.039(2) 0.0319(19) 0.068(3) -0.0008(17) 0.036(2) -0.0022(17)
C16 0.0239(18) 0.045(2) 0.055(2) 0.0050(17) 0.0089(17) -0.0044(14)
C19 0.042(2) 0.063(3) 0.0326(19) -0.0049(17) 0.0149(17) -0.005(2)
C17 0.0300(18) 0.0331(19) 0.042(2) 0.0020(15) 0.0125(17) -0.0037(15)

loop_
_atom_type_symbol
_atom_type_description
_atom_type_scat_dispersion_real
_atom_type_scat_dispersion_imag
_atom_type_scat_source
C C 0.0033 0.0016 'International Tables Vol C Tables 4.2.6.8 and 6.1.1.4'
H H 0.0000 0.0000 'International Tables Vol C Tables 4.2.6.8 and 6.1.1.4'
N N 0.0061 0.0033 'International Tables Vol C Tables 4.2.6.8 and 6.1.1.4'
F F 0.0171 0.0103 'International Tables Vol C Tables 4.2.6.8 and 6.1.1.4'
S S 0.1246 0.1234 'International Tables Vol C Tables 4.2.6.8 and 6.1.1.4'
Zn Zn 0.2839 1.4301 'International Tables Vol C Tables 4.2.6.8 and 6.1.1.4'
O O 0.0106 0.0060 'International Tables Vol C Tables 4.2.6.8 and 6.1.1.4'

loop_
_geom_angle_atom_site_label_1
_geom_angle_atom_site_label_2
_geom_angle_atom_site_label_3
_geom_angle
_geom_angle_site_symmetry_1
_geom_angle_site_symmetry_3
_geom_angle_publ_flag
Zn1A Zn1 N 70.3(2) . . y
Zn1A Zn1 O1 147.2(2) . . y
N Zn1 O1 80.13(12) . . y
Zn1A Zn1 S1 98.1(2) . . y
N Zn1 S1 120.13(7) . . y
O1 Zn1 S1 109.17(8) . . y
Zn1A Zn1 S2 73.6(2) . . y
N Zn1 S2 112.35(7) . . y
O1 Zn1 S2 106.21(9) . . y
S1 Zn1 S2 120.08(3) . . y
Zn1A Zn1 C19A 138.1(9) . . y
N Zn1 C19A 68.9(9) . . y
O1 Zn1 C19A 12.2(8) . . y
S1 Zn1 C19A 110.1(6) . . y
S2 Zn1 C19A 114.3(7) . . y
Zn1 Zn1A O1A 164.0(19) . . y
Zn1 Zn1A N 83.7(2) . . y
O1A Zn1A N 82.0(19) . . y
Zn1 Zn1A S2 83.4(2) . . y
O1A Zn1A S2 110(2) . . y
N Zn1A S2 120.47(17) . . y
Zn1 Zn1A C19 150.1(3) . . y
O1A Zn1A C19 14.3(19) . . y
N Zn1A C19 67.88(17) . . y
S2 Zn1A C19 118.4(2) . . y
Zn1 Zn1A C17 115.9(3) . . y
O1A Zn1A C17 49.7(19) . . y
N Zn1A C17 32.35(14) . . y
S2 Zn1A C17 123.38(17) . . y
C19 Zn1A C17 35.76(15) . . y
Zn1 Zn1A S1 61.3(2) . . y
O1A Zn1A S1 118(2) . . y
N Zn1A S1 111.82(17) . . y
S2 Zn1A S1 111.56(15) . . y
C19 Zn1A S1 120.29(19) . . y
C17 Zn1A S1 124.57(16) . . y
C1 S1 Zn1 104.86(10) . . y
C1 S1 Zn1A 95.47(13) . . y
Zn1 S1 Zn1A 20.62(8) . . y
C7 S2 Zn1A 115.17(14) . . y
C7 S2 Zn1 101.27(10) . . y
Zn1A S2 Zn1 23.07(10) . . y
C19A O1 C18 6(3) . . y
C19A O1 Zn1 113(3) . . y
C18 O1 Zn1 110.3(2) . . y
C19 O1A C18A 15(4) . . y
C19 O1A Zn1A 123(6) . . y
C18A O1A Zn1A 114(4) . . y
C13 N C17 120.3(4) . . y
C13 N C13A 93(2) . . y
C17 N C13A 28(2) . . y
C13 N C17A 18.9(11) . . y
C17 N C17A 139.2(13) . . y
C13A N C17A 112(3) . . y
C13 N Zn1A 141.4(3) . . y
C17 N Zn1A 97.4(3) . . y
C13A N Zn1A 124(2) . . y
C17A N Zn1A 122.9(13) . . y
C13 N Zn1 116.0(3) . . y
C17 N Zn1 123.3(3) . . y
C13A N Zn1 149(2) . . y
C17A N Zn1 97.2(13) . . y
Zn1A N Zn1 26.00(13) . . y
C8 C7 C12 115.9(3) . . y
C8 C7 S2 122.9(2) . . y
C12 C7 S2 121.2(3) . . y
F1 C2 C3 117.6(3) . . y
F1 C2 C1 120.3(3) . . y
C3 C2 C1 122.1(3) . . y
F10 C12 C11 118.4(3) . . y
F10 C12 C7 119.9(3) . . y
C11 C12 C7 121.7(3) . . y
F5 C6 C1 119.8(3) . . y
F5 C6 C5 117.3(3) . . y
C1 C6 C5 122.9(3) . . y
F7 C9 C10 120.9(3) . . y
F7 C9 C8 120.0(3) . . y
C10 C9 C8 119.1(3) . . y
N C13 C14 122.5(5) . . y
N C13 C18 116.3(4) . . y
C14 C13 C18 121.1(4) . . y
N C13 C14A 83(2) . . y
C14 C13 C14A 40(2) . . y
C18 C13 C14A 160(3) . . y
F9 C11 C10 119.5(3) . . y
F9 C11 C12 119.7(3) . . y
C10 C11 C12 120.7(3) . . y
F8 C10 C11 121.3(3) . . y
F8 C10 C9 119.0(3) . . y
C11 C10 C9 119.7(3) . . y
F2 C3 C4 119.8(3) . . y
F2 C3 C2 120.3(3) . . y
C4 C3 C2 119.8(3) . . y
F3 C4 C3 120.2(3) . . y
F3 C4 C5 119.6(3) . . y
C3 C4 C5 120.2(3) . . y
F6 C8 C7 120.2(3) . . y
F6 C8 C9 116.9(3) . . y
C7 C8 C9 122.8(3) . . y
C6 C1 C2 115.9(3) . . y
C6 C1 S1 123.1(2) . . y
C2 C1 S1 120.9(3) . . y
C16 C15 C14 120.4(5) . . y
F4 C5 C4 120.4(3) . . y
F4 C5 C6 120.6(3) . . y
C4 C5 C6 119.0(3) . . y
O1 C18 C13 112.0(3) . . y
C14A C14 C13 101(4) . . y
C14A C14 C15 17(3) . . y
C13 C14 C15 117.1(5) . . y
C14A C14 C17A 115(4) . . y
C13 C14 C17A 14.2(11) . . y
C15 C14 C17A 131.3(12) . . y
C15 C16 C17 119.5(5) . . y
O1A C19 C17 118(5) . . y
O1A C19 Zn1A 42(5) . . y
C17 C19 Zn1A 76.4(2) . . y
N C17 C16 120.1(4) . . y
N C17 C19 117.5(4) . . y
C16 C17 C19 122.4(4) . . y
N C17 Zn1A 50.2(2) . . y
C16 C17 Zn1A 167.2(4) . . y
C19 C17 Zn1A 67.8(2) . . y
C13A C18A O1A 105(4) . . y
C14A C13A N 120(5) . . y
C14A C13A C18A 125(6) . . y
N C13A C18A 113(4) . . y
C17A C16A C15A 118(4) . . y
C16A C17A C19A 130(4) . . y
C16A C17A N 122(3) . . y
C19A C17A N 108(2) . . y
C16A C17A C14 33(2) . . y
C19A C17A C14 161(3) . . y
N C17A C14 89.4(19) . . y
O1 C19A C17A 136(4) . . y
O1 C19A Zn1 55(3) . . y
C17A C19A Zn1 86.2(16) . . y
C14A C15A C16A 116(6) . . y
C15A C14A C13A 129(8) . . y
C15A C14A C14 28(3) . . y
C13A C14A C14 102(6) . . y
C15A C14A C13 68(5) . . y
C13A C14A C13 64(4) . . y
C14 C14A C13 39(2) . . y

loop_
_geom_bond_atom_site_label_1
_geom_bond_atom_site_label_2
_geom_bond_distance
_geom_bond_site_symmetry_2
_geom_bond_publ_flag
Zn1 Zn1A 0.903(4) . y
Zn1 N 2.048(3) . y
Zn1 O1 2.123(3) . y
Zn1 S1 2.2493(9) . y
Zn1 S2 2.2898(9) . y
Zn1 C19A 2.39(3) . y
Zn1A O1A 1.92(6) . y
Zn1A N 1.940(4) . y
Zn1A S2 2.211(4) . y
Zn1A C19 2.383(6) . y
Zn1A C17 2.502(5) . y
Zn1A S1 2.540(4) . y
S1 C1 1.767(3) . y
S2 C7 1.757(3) . y
O1 C19A 0.55(4) . y
O1 C18 1.435(4) . y
O1A C19 0.70(6) . y
O1A C18A 1.77(8) . y
N C13 1.327(5) . y
N C17 1.350(5) . y
N C13A 1.40(5) . y
N C17A 1.60(4) . y
F10 C12 1.337(4) . y
F5 C6 1.344(4) . y
F2 C3 1.341(4) . y
F1 C2 1.336(4) . y
F6 C8 1.344(4) . y
F3 C4 1.344(3) . y
F4 C5 1.336(4) . y
F9 C11 1.345(4) . y
F8 C10 1.342(4) . y
F7 C9 1.337(4) . y
C7 C8 1.385(5) . y
C7 C12 1.398(4) . y
C2 C3 1.381(4) . y
C2 C1 1.397(4) . y
C12 C11 1.381(5) . y
C6 C1 1.384(5) . y
C6 C5 1.386(4) . y
C9 C10 1.378(5) . y
C9 C8 1.391(5) . y
C13 C14 1.391(7) . y
C13 C18 1.509(6) . y
C13 C14A 2.16(9) . y
C11 C10 1.363(5) . y
C3 C4 1.370(5) . y
C4 C5 1.377(5) . y
C15 C16 1.365(9) . y
C15 C14 1.393(8) . y
C14 C14A 1.41(10) . y
C14 C17A 1.78(4) . y
C16 C17 1.393(6) . y
C19 C17 1.504(6) . y
C18A C13A 1.46(6) . y
C13A C14A 1.37(11) . y
C16A C17A 1.34(6) . y
C16A C15A 1.53(7) . y
C17A C19A 1.53(5) . y
C15A C14A 1.26(10) . y

loop_
_cod_changelog_entry_id
_cod_changelog_entry_author
_cod_changelog_entry_date
_cod_changelog_entry_text
1 'Vaitkus, Antanas' 2024-11-15T14:40:08+02:00
;
 Removed multiple data items that had the 'Y' placeholder value.
;
